data_1000106
loop_
_publ_author_name
'Bentrup, U'
'Le Bail, A'
'Duroy, H'
'Fourquet, J L'

_publ_section_title
;
Polymorphism of CsAlF~4~.Synthesis and structure of two new crystalline
forms
;
_journal_coden_ASTM EJSCE5
_journal_name_full
;
European Journal of Solid State Inorganic Chemistry
;
_journal_page_first 371
_journal_page_last 381
_journal_volume 29
_journal_year 1992
_chemical_formula_structural 'Cs (Al F4)'
_chemical_formula_sum 'Al Cs F4'
_chemical_name_systematic 'Caesium tetrafluoroaluminate - $-beta'
_space_group_IT_number 120
_symmetry_cell_setting tetragonal
_symmetry_Int_Tables_number 120
_symmetry_space_group_name_Hall 'I -4 -2c'
_symmetry_space_group_name_H-M 'I -4 c 2'
_cell_angle_alpha 90
_cell_angle_beta 90
_cell_angle_gamma 90
_cell_formula_units_Z 20
_cell_length_a 11.8101(4)
_cell_length_b 11.8101(4)
_cell_length_c 13.3741(6)
_cell_volume 1865.4
_refine_ls_R_factor_all 0.038
_cod_database_code 1000106

loop_
_symmetry_equiv_pos_as_xyz
x,y,z
-x,-y,z
-x,y,1/2+z
x,-y,1/2+z
-y,x,-z
y,-x,-z
-y,-x,1/2-z
y,x,1/2-z
1/2+x,1/2+y,1/2+z
1/2-x,1/2-y,1/2+z
1/2-x,1/2+y,z
1/2+x,1/2-y,z
1/2-y,1/2+x,1/2-z
1/2+y,1/2-x,1/2-z
1/2-y,1/2-x,-z
1/2+y,1/2+x,-z

loop_
_atom_site_label
_atom_site_type_symbol
_atom_site_symmetry_multiplicity
_atom_site_Wyckoff_symbol
_atom_site_fract_x
_atom_site_fract_y
_atom_site_fract_z
_atom_site_occupancy
_atom_site_attached_hydrogens
_atom_site_calc_flag
Cs1 Cs1+ 4 a 0. 0. 0.25 1. 0 d
Cs2 Cs1+ 16 i 0.3391(3) 0.8414(3) 0.6850(1) 1. 0 d
Al1 Al3+ 4 d 0.5 0. 0. 1. 0 d
Al2 Al3+ 16 i 0.7927(3) 0.0764(3) 0.006(1) 1. 0 d
F1 F1- 16 i 0.3445(5) -0.0004(4) 0.011(1) 1. 0 d
F2 F1- 16 i 0.1398(5) 0.0717(5) 0.0115(9) 1. 0 d
F3 F1- 16 i 0.072(1) 0.219(1) 0.131(1) 1. 0 d
F4 F1- 16 i 0.920(1) 0.801(1) 0.872(1) 1. 0 d
F5 F1- 8 h 0.2156(4) 0.7156(4) 0.5 1. 0 d
F6 F1- 8 g 0. 0.5 0.1338(6) 1. 0 d

loop_
_atom_type_symbol
_atom_type_oxidation_number
Cs1+ 1.000
Al3+ 3.000
F1- -1.000
